data_1511410
loop_
_publ_author_name
'Tenaud, P.'
'Givord, D.'
'Moreau, J.M.'

_publ_section_title
;
 Refinement of the crystal structure of R1 + epsilonFe4 B4 compounds (R =
 Nd, Gd)
;
_journal_name_full 'Journal of the Less-Common Metals'
_journal_page_first 109
_journal_page_last 116
_journal_paper_doi 10.1016/0022-5088(86)90121-9
_journal_volume 123
_journal_year 1986
_chemical_formula_sum 'B145.76 Fe145.76 Nd36.44'
_chemical_name_systematic '(Fe4 Nd B4)36.44'
_space_group_IT_number 138
_symmetry_space_group_name_Hall 'P 4n 2ab -1n'
_symmetry_space_group_name_H-M 'P 42/n c m :1'
_cell_angle_alpha 90
_cell_angle_beta 90
_cell_angle_gamma 90
_cell_formula_units_Z 1
_cell_length_a 7.117
_cell_length_b 7.117
_cell_length_c 35.07
_cell_volume 1776.355
_citation_journal_id_ASTM JCOMAH
_cod_data_source_file boron0-1_554.cif
_cod_data_source_block B145.76Fe145.76Nd36.44
_cod_original_sg_symbol_Hall '-P 4ac 2ac (x-1/4,y+1/4,z-1/4)'
_cod_database_code 1511410

loop_
_symmetry_equiv_pos_as_xyz
x,y,z
-y+1/2,x+1/2,z+1/2
-x,-y,z
y+1/2,-x+1/2,z+1/2
x+1/2,-y+1/2,-z
y,x,-z+1/2
-x+1/2,y+1/2,-z
-y,-x,-z+1/2
-x+1/2,-y+1/2,-z+1/2
y,-x,-z
x+1/2,y+1/2,-z+1/2
-y,x,-z
-x,y,z+1/2
-y+1/2,-x+1/2,z
x,-y,z+1/2
y+1/2,x+1/2,z

loop_
_atom_site_label
_atom_site_type_symbol
_atom_site_fract_x
_atom_site_fract_y
_atom_site_fract_z
_atom_site_occupancy
_atom_site_U_iso_or_equiv
Fe3 Fe 0.3856 0.8684 0.4872 1 0.0
B4 B 0.3212 0.8148 0.6543 1 0.0
Nd2 Nd 0 0 0.075 1 0.0
B3 B 0.313 0.823 0.5432 1 0.0
B7 B 0.3265 0.8095 0.9876 1 0.0
B2 B 0.3072 0.8288 0.4321 1 0.0
Fe6 Fe 0.3655 0.8885 0.8205 1 0.0
B8 B 0.319 0.8171 0.0987 1 0.0
Fe5 Fe 0.3703 0.8837 0.7094 1 0.0
Nd5 Nd 0 0 0.775 1 0.0
Nd3 Nd 0 0 0.975 1 0.0
B5 B 0.3279 0.8081 0.7654 1 0.0
Fe2 Fe 0.389 0.865 0.3761 1 0.0
Fe7 Fe 0.366 0.888 0.9316 1 0.0
Nd1 Nd 0 0 0.175 1 0.0
B1 B 0.3064 0.8296 0.321 1 0.0
B6 B 0.3309 0.8051 0.8765 1 0.0
Fe9 Fe 0.3799 0.8741 0.1539 1 0.0
B9 B 0.311 0.8249 0.2098 1 0.0
Fe8 Fe 0.3717 0.8823 0.0427 1 0.0
Fe1 Fe 0.3867 0.8673 0.2649 1 0.0
Fe4 Fe 0.3784 0.8756 0.5982 1 0.0
Nd4 Nd 0 0 0.875 1 0.0
